data_4131219
loop_
_publ_author_name
'R\"ossler, Simon L'
'Krautwald, Simon'
'Carreira, Erick M.'

_publ_section_title
;
 Study of Intermediates in Iridium-(Phosphoramidite,Olefin)-Catalyzed
 Enantioselective Allylic Substitution.
;
_journal_issue 10
_journal_name_full 'Journal of the American Chemical Society'
_journal_page_first 3603
_journal_page_last 3606
_journal_paper_doi 10.1021/jacs.6b12421
_journal_volume 139
_journal_year 2017
_chemical_formula_moiety 'C77 H52 Cl Ir N3 O6 P2, 5(C H Cl3), C F3 O3 S'
_chemical_formula_sum 'C83 H57 Cl16 F3 Ir N3 O9 P2 S'
_chemical_formula_weight 2150.71
_space_group_crystal_system triclinic
_space_group_IT_number 2
_space_group_name_Hall '-P 1'
_space_group_name_H-M_alt 'P -1'
_atom_sites_solution_hydrogens geom
_atom_sites_solution_primary direct
_audit_creation_date 2016-07-08
_audit_creation_method
;
Olex2 1.2
(compiled 2016.02.19 svn.r3266 for OlexSys, GUI svn.r5155)
;
_cell_angle_alpha 91.892(3)
_cell_angle_beta 108.143(3)
_cell_angle_gamma 115.526(2)
_cell_formula_units_Z 2
_cell_length_a 15.7403(19)
_cell_length_b 17.473(2)
_cell_length_c 18.238(2)
_cell_measurement_reflns_used 9981
_cell_measurement_temperature 100.0(2)
_cell_measurement_theta_max 30.03
_cell_measurement_theta_min 2.45
_cell_volume 4218.8(9)
_computing_cell_refinement 'Bruker SAINT'
_computing_data_collection 'Bruker APEX2'
_computing_data_reduction 'Bruker SAINT'
_computing_molecular_graphics 'Olex2 (Dolomanov et al., 2009)'
_computing_publication_material 'Olex2 (Dolomanov et al., 2009)'
_computing_structure_refinement 'XL (Sheldrick, 2008)'
_computing_structure_solution 'ShelXT (Sheldrick, 2015)'
_diffrn_ambient_temperature 100.0(2)
_diffrn_detector_area_resol_mean 8.33
_diffrn_detector_type 'CCD area detector'
_diffrn_measured_fraction_theta_full 0.999
_diffrn_measured_fraction_theta_max 0.997
_diffrn_measurement_device 'kappa-stage diffractometer'
_diffrn_measurement_device_type 'Bruker APEX-II CCD'
_diffrn_measurement_method '\f and \w scans'
_diffrn_radiation_type MoK\a
_diffrn_radiation_wavelength 0.71073
_diffrn_reflns_av_R_equivalents 0.0436
_diffrn_reflns_av_unetI/netI 0.0597
_diffrn_reflns_Laue_measured_fraction_full 0.999
_diffrn_reflns_Laue_measured_fraction_max 0.997
_diffrn_reflns_limit_h_max 22
_diffrn_reflns_limit_h_min -22
_diffrn_reflns_limit_k_max 24
_diffrn_reflns_limit_k_min -24
_diffrn_reflns_limit_l_max 25
_diffrn_reflns_limit_l_min -26
_diffrn_reflns_number 65541
_diffrn_reflns_point_group_measured_fraction_full 0.999
_diffrn_reflns_point_group_measured_fraction_max 0.997
_diffrn_reflns_theta_full 25.242
_diffrn_reflns_theta_max 30.508
_diffrn_reflns_theta_min 2.499
_diffrn_standards_number 0
_exptl_absorpt_coefficient_mu 2.218
_exptl_absorpt_correction_T_max 0.7461
_exptl_absorpt_correction_T_min 0.6624
_exptl_absorpt_correction_type multi-scan
_exptl_absorpt_process_details
;
SADABS-2014/5 (Bruker,2014/5) was used for absorption correction.
wR2(int) was 0.0673 before and 0.0468 after correction.
The Ratio of minimum to maximum transmission is 0.8878.
The \l/2 correction factor is 0.00150.
;
_exptl_crystal_colour 'clear colourless'
_exptl_crystal_colour_lustre clear
_exptl_crystal_colour_primary colourless
_exptl_crystal_density_diffrn 1.693
_exptl_crystal_description plate
_exptl_crystal_F_000 2140
_exptl_crystal_size_max 0.16
_exptl_crystal_size_mid 0.1
_exptl_crystal_size_min 0.03
_refine_diff_density_max 2.023
_refine_diff_density_min -1.218
_refine_diff_density_rms 0.137
_refine_ls_extinction_method none
_refine_ls_goodness_of_fit_ref 1.043
_refine_ls_hydrogen_treatment constr
_refine_ls_matrix_type full
_refine_ls_number_parameters 1227
_refine_ls_number_reflns 25681
_refine_ls_number_restraints 315
_refine_ls_restrained_S_all 1.052
_refine_ls_R_factor_all 0.0514
_refine_ls_R_factor_gt 0.0397
_refine_ls_shift/su_max 0.004
_refine_ls_shift/su_mean 0.000
_refine_ls_structure_factor_coef Fsqd
_refine_ls_weighting_details 'w=1/[\s^2^(Fo^2^)+(0.0441P)^2^+2.4310P] where P=(Fo^2^+2Fc^2^)/3'
_refine_ls_weighting_scheme calc
_refine_ls_wR_factor_gt 0.0886
_refine_ls_wR_factor_ref 0.0945
_reflns_Friedel_coverage 0.000
_reflns_number_gt 21863
_reflns_number_total 25681
_reflns_threshold_expression 'I > 2\s(I)'
_cod_data_source_file ja6b12421_si_002.cif
_cod_data_source_block ca150316_1_1_0m
_cod_original_cell_volume 4219.0(9)
_cod_database_code 4131219
_shelx_space_group_comment
;
The symmetry employed for this shelxl refinement is uniquely defined
by the following loop, which should always be used as a source of
symmetry information in preference to the above space-group names.
They are only intended as comments.
;
_shelx_estimated_absorpt_t_max 0.936
_shelx_estimated_absorpt_t_min 0.718
_olex2_refinement_description
;
1. Fixed Uiso
 At 1.2 times of:
  All C(H) groups, All C(H,H) groups
2. Restrained distances
 Cl71-C55 \\sim Cl56-C54 \\sim Cl73-C55 \\sim Cl57-C54 \\sim Cl58-C54 \\sim
Cl72-C55
 with sigma of 0.02
 Cl62-C2AA \\sim Cl78-C2AA \\sim Cl77-C2AA \\sim Cl63-C2AA \\sim Cl64-C2AA
\\sim Cl79-C2AA
 with sigma of 0.02
 Cl74-C1D \\sim Cl59-C1D \\sim Cl61-C1D \\sim Cl76-C1D \\sim Cl60-C1D \\sim
Cl75-C1D
 with sigma of 0.02
 Cl65-C53 \\sim Cl66-C53 \\sim Cl54-C52 \\sim Cl55-C52 \\sim Cl67-C53 \\sim
Cl53-C52
 with sigma of 0.02
 Cl69-C50 \\sim Cl52-C51 \\sim Cl70-C50 \\sim Cl51-C51 \\sim Cl68-C50 \\sim
Cl50-C51
 with sigma of 0.02
3. Rigid bond restraints
 Cl56, Cl57, Cl58, C54, Cl71, Cl72, Cl73, C55
 with sigma for 1-2 distances of 0.01 and sigma for 1-3 distances of 0.01
 C2AA, Cl62, Cl63, Cl64, Cl77, Cl78, Cl79
 with sigma for 1-2 distances of 0.01 and sigma for 1-3 distances of 0.01
 C1D, Cl59, Cl60, Cl61, Cl74, Cl75, Cl76
 with sigma for 1-2 distances of 0.01 and sigma for 1-3 distances of 0.01
 Cl53, Cl54, Cl55, C52, Cl65, Cl66, Cl67, C53
 with sigma for 1-2 distances of 0.01 and sigma for 1-3 distances of 0.01
 Cl50, Cl51, Cl52, C51, Cl68, Cl69, Cl70, C50
 with sigma for 1-2 distances of 0.01 and sigma for 1-3 distances of 0.01
4. Rigid body (RIGU) restrains
 Cl56, Cl57, Cl58, C54, Cl71, Cl72, Cl73, C55
 with sigma for 1-2 distances of 0.004 and sigma for 1-3 distances of 0.004
 C2AA, Cl62, Cl63, Cl64, Cl77, Cl78, Cl79
 with sigma for 1-2 distances of 0.004 and sigma for 1-3 distances of 0.004
 C1D, Cl59, Cl60, Cl61, Cl74, Cl75, Cl76
 with sigma for 1-2 distances of 0.004 and sigma for 1-3 distances of 0.004
 Cl53, Cl54, Cl55, C52, Cl65, Cl66, Cl67, C53
 with sigma for 1-2 distances of 0.004 and sigma for 1-3 distances of 0.004
 Cl50, Cl51, Cl52, C51, Cl68, Cl69, Cl70, C50
 with sigma for 1-2 distances of 0.004 and sigma for 1-3 distances of 0.004
5. Others
 Sof(Cl65)=Sof(Cl66)=Sof(Cl67)=Sof(C53)=Sof(H53)=Sof(H1DA)=Sof(Cl74)=Sof(Cl75)=
 Sof(Cl76)=Sof(H2AB)=Sof(Cl77)=Sof(Cl78)=Sof(Cl79)=Sof(Cl68)=Sof(Cl69)=
 Sof(Cl70)=Sof(C50)=Sof(H50)=1-FVAR(1)
 Sof(Cl53)=Sof(Cl54)=Sof(Cl55)=Sof(C52)=Sof(H52)=Sof(H1D)=Sof(Cl59)=Sof(Cl60)=
 Sof(Cl61)=Sof(H2AA)=Sof(Cl62)=Sof(Cl63)=Sof(Cl64)=Sof(Cl50)=Sof(Cl51)=
 Sof(Cl52)=Sof(C51)=Sof(H51)=FVAR(1)
 Sof(Cl71)=Sof(Cl72)=Sof(Cl73)=Sof(C55)=Sof(H55)=1-FVAR(2)
 Sof(Cl56)=Sof(Cl57)=Sof(Cl58)=Sof(C54)=Sof(H54)=FVAR(2)
6.a Ternary CH refined with riding coordinates:
 C2(H2), C3(H3), C27B(H27B), C28B(H28B), C52(H52), C53(H53), C54(H54),
 C55(H55), C1D(H1D), C1D(H1DA), C2AA(H2AA), C2AA(H2AB), C51(H51), C50(H50)
6.b Secondary CH2 refined with riding coordinates:
 C1(H1A,H1B)
6.c Aromatic/amide H refined with riding coordinates:
 C5(H5), C6(H6), C7(H7), C8(H8), C2A(H2A), C3A(H3A), C5A(H5A), C6A(H6A),
 C7A(H7A), C8A(H8A), C13A(H13A), C14A(H14A), C15A(H15A), C16A(H16A), C18A(H18A),
  C19A(H19A), C22A(H22A), C23A(H23A), C24A(H24A), C25A(H25A), C27A(H27A),
 C28A(H28A), C30A(H30A), C31A(H31A), C32A(H32A), C33A(H33A), C2B(H2B), C3B(H3B),
  C5B(H5B), C6B(H6B), C7B(H7B), C8B(H8B), C13B(H13B), C14B(H14B), C15B(H15B),
 C16B(H16B), C18B(H18B), C19B(H19B), C22B(H22B), C23B(H23B), C24B(H24B),
 C25B(H25B), C30B(H30B), C31B(H31B), C32B(H32B), C33B(H33B)
;
_shelx_shelxl_version_number 2014/7
_olex2_date_sample_data_collection 2016-03-15
_olex2_date_sample_submission 2016-03-14
_olex2_submission_original_sample_id ca150316_1_1
_olex2_submission_special_instructions 'No special instructions were received'

loop_
_space_group_symop_operation_xyz
'x, y, z'
'-x, -y, -z'

loop_
_atom_site_label
_atom_site_type_symbol
_atom_site_fract_x
_atom_site_fract_y
_atom_site_fract_z
_atom_site_U_iso_or_equiv
_atom_site_adp_type
_atom_site_occupancy
_atom_site_site_symmetry_order
_atom_site_calc_flag
_atom_site_refinement_flags_posn
_atom_site_refinement_flags_adp
_atom_site_refinement_flags_occupancy
_atom_site_disorder_assembly
_atom_site_disorder_group
Ir1 Ir 0.78573(2) 0.56183(2) 0.85852(2) 0.00860(3) Uani 1 1 d . . . . .
Cl1 Cl 0.94248(5) 0.57006(4) 0.94462(4) 0.01357(12) Uani 1 1 d . . . . .
O1 O 0.47963(16) 0.29876(14) 0.85943(15) 0.0235(5) Uani 1 1 d . . . . .
O2 O 0.43907(18) 0.18401(15) 0.77940(16) 0.0308(6) Uani 1 1 d . . . . .
N1 N 0.50094(19) 0.24739(16) 0.83114(17) 0.0202(6) Uani 1 1 d . . . . .
C1 C 0.7368(2) 0.57635(17) 0.95408(18) 0.0146(5) Uani 1 1 d . . . . .
H1A H 0.7882 0.6224 1.0002 0.018 Uiso 1 1 calc R . . . .
H1B H 0.6697 0.5743 0.9389 0.018 Uiso 1 1 calc R . . . .
C2 C 0.7374(2) 0.49479(17) 0.95299(17) 0.0132(5) Uani 1 1 d . . . . .
H2 H 0.7899 0.4898 0.9976 0.016 Uiso 1 1 calc R . . . .
C3 C 0.6755(2) 0.42420(17) 0.89120(17) 0.0127(5) Uani 1 1 d . . . . .
H3 H 0.6031 0.4117 0.8729 0.015 Uiso 1 1 calc R . . . .
C4 C 0.6876(2) 0.34437(17) 0.89368(18) 0.0141(5) Uani 1 1 d . . . . .
C5 C 0.7830(2) 0.34878(18) 0.92597(18) 0.0155(6) Uani 1 1 d . . . . .
H5 H 0.8404 0.4037 0.9484 0.019 Uiso 1 1 calc R . . . .
C6 C 0.7961(2) 0.27539(19) 0.9263(2) 0.0188(6) Uani 1 1 d . . . . .
H6 H 0.8618 0.2804 0.9496 0.023 Uiso 1 1 calc R . . . .
C7 C 0.7137(2) 0.1944(2) 0.8925(2) 0.0225(7) Uani 1 1 d . . . . .
H7 H 0.7228 0.1441 0.8913 0.027 Uiso 1 1 calc R . . . .
C8 C 0.6178(2) 0.18767(19) 0.8607(2) 0.0212(7) Uani 1 1 d . . . . .
H8 H 0.5608 0.1326 0.8377 0.025 Uiso 1 1 calc R . . . .
C9 C 0.6056(2) 0.26130(18) 0.86249(19) 0.0159(6) Uani 1 1 d . . . . .
P1A P 0.88221(5) 0.70809(4) 0.86713(4) 0.00990(13) Uani 1 1 d . . . . .
O1A O 1.00045(14) 0.74344(12) 0.88740(12) 0.0124(4) Uani 1 1 d . . . . .
O2A O 0.84572(14) 0.72813(12) 0.78080(12) 0.0117(4) Uani 1 1 d . . . . .
N1A N 0.89390(17) 0.77966(14) 0.93661(15) 0.0124(5) Uani 1 1 d . . . . .
C1A C 1.04349(19) 0.73952(17) 0.83164(18) 0.0130(5) Uani 1 1 d . . . . .
C2A C 1.0951(2) 0.68948(18) 0.84410(19) 0.0152(6) Uani 1 1 d . . . . .
H2A H 1.0981 0.6603 0.8872 0.018 Uiso 1 1 calc R . . . .
C3A C 1.1409(2) 0.68369(18) 0.7929(2) 0.0182(6) Uani 1 1 d . . . . .
H3A H 1.1764 0.6506 0.8007 0.022 Uiso 1 1 calc R . . . .
C4A C 1.1357(2) 0.72645(19) 0.7288(2) 0.0177(6) Uani 1 1 d . . . . .
C5A C 1.1783(3) 0.7160(2) 0.6734(2) 0.0257(7) Uani 1 1 d . . . . .
H5A H 1.2140 0.6830 0.6815 0.031 Uiso 1 1 calc R . . . .
C6A C 1.1683(3) 0.7530(2) 0.6086(2) 0.0298(8) Uani 1 1 d . . . . .
H6A H 1.1976 0.7461 0.5722 0.036 Uiso 1 1 calc R . . . .
C7A C 1.1148(3) 0.8016(2) 0.5954(2) 0.0272(7) Uani 1 1 d . . . . .
H7A H 1.1076 0.8268 0.5499 0.033 Uiso 1 1 calc R . . . .
C8A C 1.0731(2) 0.81249(19) 0.6483(2) 0.0203(6) Uani 1 1 d . . . . .
H8A H 1.0362 0.8445 0.6385 0.024 Uiso 1 1 calc R . . . .
C9A C 1.0840(2) 0.77717(18) 0.7169(2) 0.0173(6) Uani 1 1 d . . . . .
C10A C 1.0401(2) 0.78651(17) 0.77317(19) 0.0146(6) Uani 1 1 d . . . . .
C11A C 0.9905(2) 0.84286(17) 0.76603(18) 0.0143(5) Uani 1 1 d . . . . .
C12A C 1.0404(2) 0.93187(18) 0.76081(19) 0.0173(6) Uani 1 1 d . . . . .
C13A C 1.1431(3) 0.9738(2) 0.7685(2) 0.0250(7) Uani 1 1 d . . . . .
H13A H 1.1804 0.9422 0.7769 0.030 Uiso 1 1 calc R . . . .
C14A C 1.1895(3) 1.0592(2) 0.7640(2) 0.0269(8) Uani 1 1 d . . . . .
H14A H 1.2588 1.0863 0.7698 0.032 Uiso 1 1 calc R . . . .
C15A C 1.1356(3) 1.1070(2) 0.7508(2) 0.0259(7) Uani 1 1 d . . . . .
H15A H 1.1679 1.1658 0.7462 0.031 Uiso 1 1 calc R . . . .
C16A C 1.0367(3) 1.06928(19) 0.7446(2) 0.0225(7) Uani 1 1 d . . . . .
H16A H 1.0013 1.1025 0.7369 0.027 Uiso 1 1 calc R . . . .
C17A C 0.9866(2) 0.98112(18) 0.74975(19) 0.0176(6) Uani 1 1 d . . . . .
C18A C 0.8849(2) 0.94243(18) 0.74479(18) 0.0165(6) Uani 1 1 d . . . . .
H18A H 0.8480 0.9744 0.7346 0.020 Uiso 1 1 calc R . . . .
C19A C 0.8400(2) 0.85938(18) 0.75463(18) 0.0146(5) Uani 1 1 d . . . . .
H19A H 0.7725 0.8337 0.7531 0.018 Uiso 1 1 calc R . . . .
C20A C 0.8945(2) 0.81175(17) 0.76707(17) 0.0128(5) Uani 1 1 d . . . . .
C21A C 0.8142(2) 0.77352(17) 0.96308(17) 0.0128(5) Uani 1 1 d . . . . .
C22A C 0.7327(2) 0.78032(17) 0.91337(19) 0.0159(6) Uani 1 1 d . . . . .
H22A H 0.7284 0.7878 0.8612 0.019 Uiso 1 1 calc R . . . .
C23A C 0.6565(2) 0.77627(19) 0.9392(2) 0.0207(7) Uani 1 1 d . . . . .
H23A H 0.6008 0.7817 0.9049 0.025 Uiso 1 1 calc R . . . .
C24A C 0.6625(2) 0.7644(2) 1.0149(2) 0.0250(7) Uani 1 1 d . . . . .
H24A H 0.6107 0.7613 1.0328 0.030 Uiso 1 1 calc R . . . .
C25A C 0.7439(2) 0.7569(2) 1.0645(2) 0.0222(7) Uani 1 1 d . . . . .
H25A H 0.7464 0.7471 1.1158 0.027 Uiso 1 1 calc R . . . .
C26A C 0.8230(2) 0.76346(18) 1.04087(19) 0.0167(6) Uani 1 1 d . . . . .
C27A C 0.9066(2) 0.75384(19) 1.09571(19) 0.0207(6) Uani 1 1 d . . . . .
H27A H 0.8907 0.7172 1.1320 0.025 Uiso 1 1 calc R . . . .
C28A C 1.0029(2) 0.79082(19) 1.10056(19) 0.0211(6) Uani 1 1 d . . . . .
H28A H 1.0474 0.7733 1.1350 0.025 Uiso 1 1 calc R . . . .
C29A C 1.0438(2) 0.85619(19) 1.0563(2) 0.0188(6) Uani 1 1 d . . . . .
C30A C 1.1394(2) 0.92759(19) 1.0956(2) 0.0225(7) Uani 1 1 d . . . . .
H30A H 1.1792 0.9278 1.1470 0.027 Uiso 1 1 calc R . . . .
C31A C 1.1754(2) 0.99674(19) 1.0604(2) 0.0256(7) Uani 1 1 d . . . . .
H31A H 1.2403 1.0442 1.0873 0.031 Uiso 1 1 calc R . . . .
C32A C 1.1179(2) 0.99797(19) 0.9858(2) 0.0216(7) Uani 1 1 d . . . . .
H32A H 1.1424 1.0469 0.9625 0.026 Uiso 1 1 calc R . . . .
C33A C 1.0240(2) 0.92730(17) 0.94517(19) 0.0167(6) Uani 1 1 d . . . . .
H33A H 0.9840 0.9280 0.8942 0.020 Uiso 1 1 calc R . . . .
C34A C 0.9898(2) 0.85651(17) 0.97940(18) 0.0135(5) Uani 1 1 d . . . . .
P1B P 0.64547(5) 0.55034(4) 0.76675(4) 0.00915(13) Uani 1 1 d . . . . .
O1B O 0.64534(14) 0.63937(12) 0.75423(12) 0.0110(4) Uani 1 1 d . . . . .
O2B O 0.53777(14) 0.49037(12) 0.77356(12) 0.0124(4) Uani 1 1 d . . . . .
N1B N 0.62313(17) 0.49894(14) 0.67847(14) 0.0106(4) Uani 1 1 d . . . . .
C1B C 0.5641(2) 0.64034(17) 0.69313(17) 0.0116(5) Uani 1 1 d . . . . .
C2B C 0.5855(2) 0.67863(17) 0.63069(18) 0.0140(5) Uani 1 1 d . . . . .
H2B H 0.6519 0.7030 0.6299 0.017 Uiso 1 1 calc R . . . .
C3B C 0.5086(2) 0.68010(18) 0.57102(18) 0.0165(6) Uani 1 1 d . . . . .
H3B H 0.5225 0.7082 0.5293 0.020 Uiso 1 1 calc R . . . .
C4B C 0.4084(2) 0.64037(17) 0.57003(17) 0.0136(5) Uani 1 1 d . . . . .
C5B C 0.3271(2) 0.63705(19) 0.50569(19) 0.0189(6) Uani 1 1 d . . . . .
H5B H 0.3400 0.6631 0.4628 0.023 Uiso 1 1 calc R . . . .
C6B C 0.2304(2) 0.59687(19) 0.50452(19) 0.0206(6) Uani 1 1 d . . . . .
H6B H 0.1765 0.5951 0.4612 0.025 Uiso 1 1 calc R . . . .
C7B C 0.2111(2) 0.55801(19) 0.56831(19) 0.0181(6) Uani 1 1 d . . . . .
H7B H 0.1437 0.5293 0.5670 0.022 Uiso 1 1 calc R . . . .
C8B C 0.2879(2) 0.56093(18) 0.63209(18) 0.0151(6) Uani 1 1 d . . . . .
H8B H 0.2733 0.5345 0.6744 0.018 Uiso 1 1 calc R . . . .
C9B C 0.3890(2) 0.60330(17) 0.63506(17) 0.0123(5) Uani 1 1 d . . . . .
C10B C 0.4716(2) 0.60792(16) 0.70044(16) 0.0106(5) Uani 1 1 d . . . . .
C11B C 0.46013(19) 0.58305(17) 0.77497(17) 0.0113(5) Uani 1 1 d . . . . .
C12B C 0.42474(19) 0.62487(17) 0.81884(17) 0.0119(5) Uani 1 1 d . . . . .
C13B C 0.4093(2) 0.69657(17) 0.79796(18) 0.0141(5) Uani 1 1 d . . . . .
H13B H 0.4153 0.7143 0.7504 0.017 Uiso 1 1 calc R . . . .
C14B C 0.3858(2) 0.74074(19) 0.84554(19) 0.0175(6) Uani 1 1 d . . . . .
H14B H 0.3771 0.7893 0.8311 0.021 Uiso 1 1 calc R . . . .
C15B C 0.3747(2) 0.7144(2) 0.9158(2) 0.0201(6) Uani 1 1 d . . . . .
H15B H 0.3585 0.7452 0.9485 0.024 Uiso 1 1 calc R . . . .
C16B C 0.3871(2) 0.6446(2) 0.93634(19) 0.0181(6) Uani 1 1 d . . . . .
H16B H 0.3780 0.6265 0.9831 0.022 Uiso 1 1 calc R . . . .
C17B C 0.4132(2) 0.59848(18) 0.88976(17) 0.0145(5) Uani 1 1 d . . . . .
C18B C 0.4317(2) 0.52926(19) 0.91334(18) 0.0167(6) Uani 1 1 d . . . . .
H18B H 0.4165 0.5073 0.9572 0.020 Uiso 1 1 calc R . . . .
C19B C 0.4711(2) 0.49317(18) 0.87419(18) 0.0146(5) Uani 1 1 d . . . . .
H19B H 0.4853 0.4478 0.8913 0.017 Uiso 1 1 calc R . . . .
C20B C 0.49003(19) 0.52493(17) 0.80805(17) 0.0117(5) Uani 1 1 d . . . . .
C21B C 0.6955(2) 0.54224(17) 0.64094(17) 0.0118(5) Uani 1 1 d . . . . .
C22B C 0.6608(2) 0.55782(18) 0.56680(18) 0.0151(5) Uani 1 1 d . . . . .
H22B H 0.5911 0.5412 0.5415 0.018 Uiso 1 1 calc R . . . .
C23B C 0.7283(2) 0.59815(19) 0.52892(19) 0.0193(6) Uani 1 1 d . . . . .
H23B H 0.7051 0.6096 0.4779 0.023 Uiso 1 1 calc R . . . .
C24B C 0.8299(2) 0.62139(19) 0.56646(19) 0.0179(6) Uani 1 1 d . . . . .
H24B H 0.8762 0.6490 0.5410 0.021 Uiso 1 1 calc R . . . .
C25B C 0.8644(2) 0.60460(18) 0.64108(18) 0.0164(6) Uani 1 1 d . . . . .
H25B H 0.9341 0.6209 0.6661 0.020 Uiso 1 1 calc R . . . .
C26B C 0.7972(2) 0.56375(17) 0.67962(17) 0.0117(5) Uani 1 1 d . . . . .
C27B C 0.8349(2) 0.54061(16) 0.75507(17) 0.0110(5) Uani 1 1 d . . . . .
H27B H 0.9090 0.5598 0.7729 0.013 Uiso 1 1 calc R . . . .
C28B C 0.7822(2) 0.45943(17) 0.77194(17) 0.0114(5) Uani 1 1 d . . . . .
H28B H 0.8280 0.4349 0.7985 0.014 Uiso 1 1 calc R . . . .
C29B C 0.6820(2) 0.39176(17) 0.71955(17) 0.0131(5) Uani 1 1 d . . . . .
C30B C 0.6637(2) 0.30561(18) 0.71271(18) 0.0169(6) Uani 1 1 d . . . . .
H30B H 0.7159 0.2919 0.7401 0.020 Uiso 1 1 calc R . . . .
C31B C 0.5692(3) 0.24019(19) 0.6658(2) 0.0226(7) Uani 1 1 d . . . . .
H31B H 0.5574 0.1819 0.6603 0.027 Uiso 1 1 calc R . . . .
C32B C 0.4923(2) 0.25909(19) 0.6273(2) 0.0240(7) Uani 1 1 d . . . . .
H32B H 0.4272 0.2135 0.5971 0.029 Uiso 1 1 calc R . . . .
C33B C 0.5091(2) 0.34391(19) 0.63238(19) 0.0186(6) Uani 1 1 d . . . . .
H33B H 0.4561 0.3569 0.6056 0.022 Uiso 1 1 calc R . . . .
C34B C 0.6041(2) 0.40960(17) 0.67700(17) 0.0132(5) Uani 1 1 d . . . . .
Cl53 Cl 0.60094(16) 0.87960(14) 0.73650(15) 0.0520(5) Uani 0.605(2) 1 d D U P A 1
Cl54 Cl 0.4983(4) 0.9841(3) 0.7026(3) 0.1215(15) Uani 0.605(2) 1 d D U P A 1
Cl55 Cl 0.5240(3) 0.9016(2) 0.57928(17) 0.1172(15) Uani 0.605(2) 1 d D U P A 1
C52 C 0.5752(7) 0.9500(6) 0.6781(4) 0.0420(18) Uani 0.605(2) 1 d D U P A 1
H52 H 0.6408 1.0022 0.6871 0.050 Uiso 0.605(2) 1 calc R . P A 1
Cl65 Cl 0.57283(19) 0.96094(15) 0.80171(17) 0.0412(7) Uani 0.395(2) 1 d D U P A 2
Cl66 Cl 0.4752(3) 0.9731(3) 0.6426(3) 0.0662(11) Uani 0.395(2) 1 d D U P A 2
Cl67 Cl 0.5747(3) 0.8661(2) 0.6708(3) 0.0693(12) Uani 0.395(2) 1 d D U P A 2
C53 C 0.5738(11) 0.9606(8) 0.7063(6) 0.042(3) Uani 0.395(2) 1 d D U P A 2
H53 H 0.6382 1.0109 0.7089 0.051 Uiso 0.395(2) 1 calc R . P A 2
Cl56 Cl 0.57695(16) 0.93079(14) 0.07927(17) 0.0498(7) Uani 0.544(2) 1 d D U P B 1
Cl57 Cl 0.7067(6) 1.1035(4) 0.0664(3) 0.0380(11) Uani 0.544(2) 1 d D U P B 1
Cl58 Cl 0.58510(12) 0.96507(11) -0.07147(12) 0.0383(5) Uani 0.544(2) 1 d D U P B 1
C54 C 0.6538(5) 0.9917(4) 0.0306(4) 0.0306(14) Uani 0.544(2) 1 d D U P B 1
H54 H 0.7104 0.9766 0.0401 0.037 Uiso 0.544(2) 1 calc R . P B 1
Cl71 Cl 0.62366(18) 1.02358(16) 0.16089(16) 0.0443(7) Uani 0.456(2) 1 d D U P B 2
Cl72 Cl 0.55899(19) 0.91914(17) 0.0090(2) 0.0667(11) Uani 0.456(2) 1 d D U P B 2
Cl73 Cl 0.7028(9) 1.0988(5) 0.0449(4) 0.0491(18) Uani 0.456(2) 1 d D U P B 2
C55 C 0.6597(5) 1.0046(4) 0.0819(5) 0.0271(15) Uani 0.456(2) 1 d D U P B 2
H55 H 0.7160 0.9895 0.1024 0.033 Uiso 0.456(2) 1 calc R . P B 2
C1D C 0.8846(3) 0.7280(2) 0.3624(2) 0.0421(10) Uani 1 1 d D U . . .
H1D H 0.9302 0.7700 0.3387 0.051 Uiso 0.605(2) 1 calc R . P A 1
H1DA H 0.9158 0.7537 0.3233 0.051 Uiso 0.395(2) 1 calc R . P A 2
Cl59 Cl 0.8653(2) 0.78542(16) 0.4330(2) 0.0423(6) Uani 0.605(2) 1 d D U P A 1
Cl60 Cl 0.7594(2) 0.6640(2) 0.2870(2) 0.0461(8) Uani 0.605(2) 1 d D U P A 1
Cl61 Cl 0.93549(16) 0.66198(12) 0.40340(11) 0.0207(4) Uani 0.605(2) 1 d D U P A 1
Cl74 Cl 0.9130(7) 0.8130(4) 0.4347(4) 0.118(3) Uani 0.395(2) 1 d D U P A 2
Cl75 Cl 0.7549(6) 0.6688(5) 0.3128(5) 0.089(2) Uani 0.395(2) 1 d D U P A 2
Cl76 Cl 0.9384(8) 0.6639(6) 0.4050(6) 0.113(3) Uani 0.395(2) 1 d D U P A 2
C2AA C 0.9617(2) 0.5837(2) 0.22993(19) 0.0222(6) Uani 1 1 d D U . . .
H2AA H 0.9864 0.6455 0.2527 0.027 Uiso 0.605(2) 1 calc R . P A 1
H2AB H 0.9936 0.6473 0.2498 0.027 Uiso 0.395(2) 1 calc R . P A 2
Cl62 Cl 0.8285(3) 0.5277(3) 0.2021(3) 0.0292(6) Uani 0.605(2) 1 d D U P A 1
Cl63 Cl 1.0171(4) 0.5370(3) 0.3021(3) 0.0222(6) Uani 0.605(2) 1 d D U P A 1
Cl64 Cl 0.9954(6) 0.5790(6) 0.1475(4) 0.0320(11) Uani 0.605(2) 1 d D U P A 1
Cl77 Cl 1.0089(8) 0.5374(7) 0.3063(6) 0.058(2) Uani 0.395(2) 1 d D U P A 2
Cl78 Cl 0.8320(6) 0.5428(7) 0.2007(7) 0.067(3) Uani 0.395(2) 1 d D U P A 2
Cl79 Cl 0.9879(9) 0.5680(9) 0.1469(6) 0.040(2) Uani 0.395(2) 1 d D U P A 2
S50 S 0.17476(7) 0.83867(5) 0.31133(5) 0.02363(17) Uani 1 1 d . . . . .
F50 F 0.2138(2) 0.73593(17) 0.40008(18) 0.0568(8) Uani 1 1 d . . . . .
F51 F 0.2171(2) 0.8445(2) 0.46184(15) 0.0531(7) Uani 1 1 d . . . . .
F52 F 0.33866(18) 0.86140(18) 0.42386(16) 0.0474(6) Uani 1 1 d . . . . .
O50 O 0.2098(3) 0.8112(2) 0.25753(19) 0.0508(8) Uani 1 1 d . . . . .
O51 O 0.0693(2) 0.78716(16) 0.29837(17) 0.0346(6) Uani 1 1 d . . . . .
O52 O 0.2092(2) 0.92998(16) 0.32730(19) 0.0370(7) Uani 1 1 d . . . . .
C56 C 0.2395(3) 0.8191(2) 0.4041(2) 0.0314(8) Uani 1 1 d . . . . .
Cl50 Cl 0.2841(2) 0.03798(19) 0.5679(2) 0.0836(13) Uani 0.605(2) 1 d D U P A 1
Cl51 Cl 0.08135(16) -0.01271(15) 0.46373(13) 0.0679(8) Uani 0.605(2) 1 d D U P A 1
Cl52 Cl 0.2432(2) 0.1480(2) 0.45965(19) 0.0394(6) Uani 0.605(2) 1 d D U P A 1
C51 C 0.2079(6) 0.0402(5) 0.4748(4) 0.0478(19) Uani 0.605(2) 1 d D U P A 1
H51 H 0.2178 0.0087 0.4339 0.057 Uiso 0.605(2) 1 calc R . P A 1
Cl68 Cl 0.2248(9) 0.0338(5) 0.5607(5) 0.143(3) Uani 0.395(2) 1 d D U P A 2
Cl69 Cl 0.3636(7) 0.0625(5) 0.4985(6) 0.216(4) Uani 0.395(2) 1 d D U P A 2
Cl70 Cl 0.2313(9) 0.1483(7) 0.4560(6) 0.149(4) Uani 0.395(2) 1 d D U P A 2
C50 C 0.2362(14) 0.0495(13) 0.4693(11) 0.137(6) Uani 0.395(2) 1 d D U P A 2
H50 H 0.1855 -0.0005 0.4252 0.164 Uiso 0.395(2) 1 calc R . P A 2

loop_
_atom_site_aniso_label
_atom_site_aniso_U_11
_atom_site_aniso_U_22
_atom_site_aniso_U_33
_atom_site_aniso_U_23
_atom_site_aniso_U_13
_atom_site_aniso_U_12
Ir1 0.00823(5) 0.00955(5) 0.00872(5) 0.00229(3) 0.00321(3) 0.00460(3)
Cl1 0.0106(3) 0.0151(3) 0.0134(3) 0.0042(2) 0.0019(2) 0.0062(2)
O1 0.0162(10) 0.0220(11) 0.0358(15) 0.0069(10) 0.0132(10) 0.0092(8)
O2 0.0194(11) 0.0228(12) 0.0348(15) -0.0024(10) 0.0044(11) 0.0008(9)
N1 0.0141(11) 0.0169(12) 0.0258(15) 0.0052(10) 0.0084(11) 0.0031(9)
C1 0.0186(13) 0.0144(12) 0.0141(14) 0.0053(10) 0.0111(11) 0.0068(10)
C2 0.0146(12) 0.0169(13) 0.0120(13) 0.0064(10) 0.0091(11) 0.0074(10)
C3 0.0118(11) 0.0139(12) 0.0148(14) 0.0050(10) 0.0084(11) 0.0054(10)
C4 0.0152(12) 0.0141(12) 0.0149(14) 0.0050(10) 0.0072(11) 0.0070(10)
C5 0.0149(12) 0.0160(13) 0.0153(14) 0.0040(10) 0.0057(11) 0.0068(10)
C6 0.0198(14) 0.0204(14) 0.0227(17) 0.0101(12) 0.0097(13) 0.0130(11)
C7 0.0273(16) 0.0165(14) 0.0299(19) 0.0076(12) 0.0144(14) 0.0126(12)
C8 0.0195(14) 0.0136(13) 0.0299(18) 0.0051(12) 0.0124(13) 0.0048(11)
C9 0.0155(13) 0.0143(12) 0.0179(15) 0.0038(11) 0.0063(11) 0.0068(10)
P1A 0.0084(3) 0.0102(3) 0.0115(3) 0.0021(2) 0.0038(3) 0.0044(2)
O1A 0.0076(8) 0.0136(9) 0.0160(10) 0.0022(7) 0.0046(8) 0.0050(7)
O2A 0.0110(8) 0.0113(8) 0.0140(10) 0.0044(7) 0.0058(8) 0.0053(7)
N1A 0.0102(10) 0.0129(10) 0.0135(12) -0.0006(9) 0.0040(9) 0.0053(8)
C1A 0.0087(11) 0.0107(11) 0.0189(15) 0.0003(10) 0.0058(10) 0.0035(9)
C2A 0.0104(11) 0.0142(12) 0.0207(15) 0.0037(11) 0.0057(11) 0.0055(10)
C3A 0.0117(12) 0.0160(13) 0.0290(18) -0.0004(12) 0.0084(12) 0.0078(10)
C4A 0.0122(12) 0.0183(13) 0.0237(16) 0.0024(11) 0.0097(12) 0.0060(10)
C5A 0.0236(15) 0.0291(17) 0.033(2) 0.0020(14) 0.0170(15) 0.0149(13)
C6A 0.0304(18) 0.0381(19) 0.034(2) 0.0067(16) 0.0224(17) 0.0194(15)
C7A 0.0339(18) 0.0314(17) 0.0285(19) 0.0117(14) 0.0215(16) 0.0183(15)
C8A 0.0214(14) 0.0194(14) 0.0275(18) 0.0080(12) 0.0151(13) 0.0112(12)
C9A 0.0141(12) 0.0151(13) 0.0248(17) 0.0038(11) 0.0117(12) 0.0053(10)
C10A 0.0114(12) 0.0118(12) 0.0231(16) 0.0033(11) 0.0095(11) 0.0054(9)
C11A 0.0166(13) 0.0115(12) 0.0191(15) 0.0045(10) 0.0106(11) 0.0072(10)
C12A 0.0199(14) 0.0141(13) 0.0191(16) 0.0049(11) 0.0103(12) 0.0065(11)
C13A 0.0240(15) 0.0157(14) 0.039(2) 0.0092(13) 0.0195(15) 0.0070(12)
C14A 0.0230(15) 0.0182(15) 0.036(2) 0.0069(14) 0.0153(15) 0.0030(12)
C15A 0.0358(18) 0.0127(13) 0.0240(18) 0.0068(12) 0.0131(15) 0.0051(12)
C16A 0.0312(17) 0.0140(13) 0.0223(17) 0.0045(12) 0.0100(14) 0.0102(12)
C17A 0.0233(14) 0.0133(13) 0.0179(15) 0.0050(11) 0.0102(12) 0.0080(11)
C18A 0.0233(14) 0.0165(13) 0.0145(14) 0.0061(11) 0.0070(12) 0.0131(11)
C19A 0.0150(12) 0.0175(13) 0.0152(14) 0.0058(11) 0.0076(11) 0.0093(10)
C20A 0.0132(12) 0.0100(11) 0.0150(14) 0.0032(10) 0.0056(11) 0.0047(9)
C21A 0.0131(12) 0.0097(11) 0.0148(14) -0.0006(10) 0.0058(11) 0.0043(9)
C22A 0.0136(12) 0.0134(12) 0.0173(15) -0.0012(10) 0.0036(11) 0.0051(10)
C23A 0.0117(12) 0.0186(14) 0.0281(18) -0.0042(12) 0.0047(12) 0.0059(10)
C24A 0.0189(14) 0.0233(15) 0.032(2) -0.0038(13) 0.0166(14) 0.0043(12)
C25A 0.0244(15) 0.0211(14) 0.0200(17) -0.0008(12) 0.0144(13) 0.0058(12)
C26A 0.0193(13) 0.0136(12) 0.0171(15) 0.0000(10) 0.0077(12) 0.0070(10)
C27A 0.0297(16) 0.0180(14) 0.0131(15) 0.0033(11) 0.0068(13) 0.0105(12)
C28A 0.0272(15) 0.0197(14) 0.0145(15) 0.0004(11) 0.0006(12) 0.0142(12)
C29A 0.0177(13) 0.0163(13) 0.0214(16) -0.0001(11) 0.0032(12) 0.0099(11)
C30A 0.0160(13) 0.0195(14) 0.0252(18) -0.0038(12) -0.0024(12) 0.0097(11)
C31A 0.0163(14) 0.0137(13) 0.036(2) -0.0027(13) -0.0005(14) 0.0047(11)
C32A 0.0173(14) 0.0135(13) 0.0309(19) 0.0004(12) 0.0060(13) 0.0067(11)
C33A 0.0158(13) 0.0118(12) 0.0219(16) 0.0001(11) 0.0078(12) 0.0055(10)
C34A 0.0107(11) 0.0114(12) 0.0167(14) -0.0015(10) 0.0024(10) 0.0057(9)
P1B 0.0087(3) 0.0109(3) 0.0092(3) 0.0032(2) 0.0040(2) 0.0051(2)
O1B 0.0091(8) 0.0127(8) 0.0124(10) 0.0038(7) 0.0035(7) 0.0064(7)
O2B 0.0097(8) 0.0142(9) 0.0159(10) 0.0038(7) 0.0065(8) 0.0064(7)
N1B 0.0113(10) 0.0119(10) 0.0098(11) 0.0022(8) 0.0046(9) 0.0058(8)
C1B 0.0116(11) 0.0122(12) 0.0108(13) 0.0019(10) 0.0028(10) 0.0063(9)
C2B 0.0171(13) 0.0146(12) 0.0159(14) 0.0071(10) 0.0103(11) 0.0089(10)
C3B 0.0241(14) 0.0183(13) 0.0119(14) 0.0063(11) 0.0092(12) 0.0120(11)
C4B 0.0163(12) 0.0148(12) 0.0105(13) 0.0020(10) 0.0020(11) 0.0097(10)
C5B 0.0251(15) 0.0215(14) 0.0132(15) 0.0060(11) 0.0043(12) 0.0151(12)
C6B 0.0223(14) 0.0210(14) 0.0165(16) 0.0039(12) -0.0011(12) 0.0138(12)
C7B 0.0134(12) 0.0183(13) 0.0194(16) 0.0008(11) 0.0012(11) 0.0081(10)
C8B 0.0154(12) 0.0165(13) 0.0163(15) 0.0023(11) 0.0053(11) 0.0103(10)
C9B 0.0154(12) 0.0128(12) 0.0111(13) 0.0026(10) 0.0046(10) 0.0086(10)
C10B 0.0127(11) 0.0111(11) 0.0097(13) 0.0029(9) 0.0042(10) 0.0069(9)
C11B 0.0074(10) 0.0139(12) 0.0110(13) 0.0020(10) 0.0027(10) 0.0041(9)
C12B 0.0070(10) 0.0162(12) 0.0124(13) 0.0019(10) 0.0038(10) 0.0053(9)
C13B 0.0114(12) 0.0151(12) 0.0165(14) 0.0046(10) 0.0059(11) 0.0061(10)
C14B 0.0154(13) 0.0192(13) 0.0202(16) 0.0018(11) 0.0065(12) 0.0102(11)
C15B 0.0172(13) 0.0257(15) 0.0202(16) -0.0016(12) 0.0092(12) 0.0111(11)
C16B 0.0172(13) 0.0249(15) 0.0152(15) 0.0038(11) 0.0095(12) 0.0100(11)
C17B 0.0092(11) 0.0217(14) 0.0125(14) 0.0017(11) 0.0053(10) 0.0064(10)
C18B 0.0161(13) 0.0226(14) 0.0163(15) 0.0086(11) 0.0106(12) 0.0098(11)
C19B 0.0134(12) 0.0189(13) 0.0139(14) 0.0082(11) 0.0053(11) 0.0090(10)
C20B 0.0097(11) 0.0154(12) 0.0120(13) 0.0014(10) 0.0051(10) 0.0068(9)
C21B 0.0146(12) 0.0120(12) 0.0125(13) 0.0020(10) 0.0078(11) 0.0073(9)
C22B 0.0169(13) 0.0174(13) 0.0126(14) 0.0031(10) 0.0057(11) 0.0092(10)
C23B 0.0278(15) 0.0199(14) 0.0131(15) 0.0074(11) 0.0092(13) 0.0119(12)
C24B 0.0245(15) 0.0179(13) 0.0166(15) 0.0069(11) 0.0143(13) 0.0095(11)
C25B 0.0154(13) 0.0154(13) 0.0181(15) 0.0000(11) 0.0096(12) 0.0047(10)
C26B 0.0140(12) 0.0113(11) 0.0109(13) 0.0008(9) 0.0049(10) 0.0067(9)
C27B 0.0109(11) 0.0121(11) 0.0127(13) 0.0034(10) 0.0059(10) 0.0065(9)
C28B 0.0137(12) 0.0140(12) 0.0131(13) 0.0030(10) 0.0070(10) 0.0105(10)
C29B 0.0142(12) 0.0138(12) 0.0125(14) 0.0028(10) 0.0066(11) 0.0065(10)
C30B 0.0221(14) 0.0153(13) 0.0151(15) 0.0036(11) 0.0086(12) 0.0088(11)
C31B 0.0328(17) 0.0138(13) 0.0184(16) 0.0026(11) 0.0097(14) 0.0082(12)
C32B 0.0215(15) 0.0154(14) 0.0204(17) -0.0004(12) 0.0042(13) -0.0015(11)
C33B 0.0140(13) 0.0187(14) 0.0169(15) 0.0021(11) 0.0031(11) 0.0040(10)
C34B 0.0147(12) 0.0129(12) 0.0119(14) 0.0029(10) 0.0062(11) 0.0051(10)
Cl53 0.0551(12) 0.0576(12) 0.0533(14) 0.0236(10) 0.0211(10) 0.0327(10)
Cl54 0.141(3) 0.112(3) 0.175(5) 0.034(3) 0.079(4) 0.099(3)
Cl55 0.171(4) 0.0801(19) 0.0459(16) -0.0053(13) -0.0247(18) 0.057(2)
C52 0.037(4) 0.036(4) 0.039(4) 0.005(3) 0.002(3) 0.014(3)
Cl65 0.0351(12) 0.0269(11) 0.0467(16) 0.0017(10) 0.0078(11) 0.0069(9)
Cl66 0.0489(18) 0.066(2) 0.061(2) 0.0187(19) -0.0023(17) 0.0221(15)
Cl67 0.094(3) 0.0371(15) 0.090(3) 0.0008(16) 0.049(3) 0.0320(16)
C53 0.046(6) 0.026(5) 0.049(5) 0.001(5) 0.008(5) 0.018(4)
Cl56 0.0390(10) 0.0428(11) 0.0821(19) 0.0371(12) 0.0358(12) 0.0202(9)
Cl57 0.0447(17) 0.0214(11) 0.036(2) 0.0073(13) 0.0055(17) 0.0111(10)
Cl58 0.0247(8) 0.0288(8) 0.0529(12) -0.0032(7) 0.0062(8) 0.0112(6)
C54 0.023(3) 0.024(3) 0.049(4) 0.016(3) 0.014(3) 0.012(2)
Cl71 0.0428(12) 0.0555(14) 0.0594(16) 0.0279(12) 0.0334(12) 0.0329(11)
Cl72 0.0392(13) 0.0410(13) 0.088(3) -0.0295(14) -0.0124(14) 0.0181(10)
Cl73 0.064(4) 0.033(2) 0.061(4) 0.018(3) 0.040(4) 0.020(2)
C55 0.019(3) 0.020(3) 0.037(4) 0.005(3) 0.005(3) 0.008(2)
C1D 0.067(3) 0.0226(17) 0.038(2) 0.0111(15) 0.022(2) 0.0200(17)
Cl59 0.0673(14) 0.0278(9) 0.0411(12) 0.0084(8) 0.0270(11) 0.0249(9)
Cl60 0.0436(12) 0.0213(9) 0.0549(16) -0.0004(9) -0.0001(12) 0.0119(8)
Cl61 0.0371(9) 0.0180(8) 0.0172(8) 0.0100(6) 0.0188(7) 0.0152(7)
Cl74 0.238(9) 0.099(5) 0.051(3) 0.007(3) 0.021(5) 0.130(5)
Cl75 0.087(3) 0.070(4) 0.140(6) 0.041(4) 0.070(4) 0.041(3)
Cl76 0.149(6) 0.106(5) 0.119(6) 0.038(5) 0.057(5) 0.082(5)
C2AA 0.0189(13) 0.0246(15) 0.0227(16) 0.0026(12) 0.0046(12) 0.0119(12)
Cl62 0.0145(10) 0.0396(10) 0.0288(14) 0.0057(10) 0.0071(9) 0.0090(7)
Cl63 0.0300(12) 0.0266(14) 0.0165(12) 0.0023(10) 0.0043(10) 0.0217(11)
Cl64 0.039(3) 0.051(2) 0.029(2) 0.0174(17) 0.022(2) 0.033(2)
Cl77 0.068(5) 0.046(4) 0.037(4) 0.008(3) -0.008(3) 0.027(3)
Cl78 0.027(2) 0.107(7) 0.062(4) 0.048(4) 0.018(2) 0.023(3)
Cl79 0.023(2) 0.058(4) 0.029(3) -0.008(3) 0.001(2) 0.016(2)
S50 0.0317(4) 0.0251(4) 0.0216(4) 0.0104(3) 0.0101(3) 0.0190(3)
F50 0.077(2) 0.0480(15) 0.066(2) 0.0399(14) 0.0265(17) 0.0445(15)
F51 0.0704(19) 0.085(2) 0.0262(14) 0.0218(13) 0.0260(14) 0.0481(16)
F52 0.0349(13) 0.0700(17) 0.0384(15) 0.0164(13) 0.0061(11) 0.0298(12)
O50 0.065(2) 0.090(2) 0.0297(17) 0.0171(16) 0.0186(16) 0.063(2)
O51 0.0333(14) 0.0264(12) 0.0407(17) 0.0098(11) 0.0088(13) 0.0137(11)
O52 0.0343(14) 0.0256(12) 0.0518(19) 0.0192(12) 0.0121(13) 0.0160(11)
C56 0.039(2) 0.0362(19) 0.0249(19) 0.0130(15) 0.0107(16) 0.0227(16)
Cl50 0.0742(17) 0.0273(10) 0.083(2) 0.0110(11) -0.0189(16) -0.0015(12)
Cl51 0.0468(11) 0.0647(13) 0.0462(13) -0.0061(10) 0.0131(10) -0.0101(9)
Cl52 0.0388(10) 0.0439(14) 0.0196(12) 0.0019(10) 0.0037(9) 0.0106(10)
C51 0.050(4) 0.030(3) 0.032(4) -0.012(3) 0.009(3) -0.002(3)
Cl68 0.274(11) 0.084(4) 0.095(5) 0.040(4) 0.090(7) 0.088(7)
Cl69 0.170(7) 0.155(6) 0.210(9) -0.114(6) 0.025(6) 0.018(5)
Cl70 0.168(8) 0.104(6) 0.062(5) 0.018(4) 0.014(5) -0.017(5)
C50 0.142(11) 0.101(11) 0.078(10) 0.006(8) 0.039(9) -0.019(10)

loop_
_atom_type_symbol
_atom_type_description
_atom_type_scat_dispersion_real
_atom_type_scat_dispersion_imag
_atom_type_scat_source
C C 0.0033 0.0016 'International Tables Vol C Tables 4.2.6.8 and 6.1.1.4'
H H 0.0000 0.0000 'International Tables Vol C Tables 4.2.6.8 and 6.1.1.4'
Cl Cl 0.1484 0.1585 'International Tables Vol C Tables 4.2.6.8 and 6.1.1.4'
F F 0.0171 0.0103 'International Tables Vol C Tables 4.2.6.8 and 6.1.1.4'
Ir Ir -1.4442 7.9887 'International Tables Vol C Tables 4.2.6.8 and 6.1.1.4'
N N 0.0061 0.0033 'International Tables Vol C Tables 4.2.6.8 and 6.1.1.4'
O O 0.0106 0.0060 'International Tables Vol C Tables 4.2.6.8 and 6.1.1.4'
P P 0.1023 0.0942 'International Tables Vol C Tables 4.2.6.8 and 6.1.1.4'
S S 0.1246 0.1234 'International Tables Vol C Tables 4.2.6.8 and 6.1.1.4'

loop_
_geom_angle_atom_site_label_1
_geom_angle_atom_site_label_2
_geom_angle_atom_site_label_3
_geom_angle
Cl1 Ir1 C3 94.87(7)
C1 Ir1 Cl1 93.64(9)
C1 Ir1 C2 37.63(10)
C1 Ir1 C3 64.02(10)
C1 Ir1 P1A 95.74(7)
C1 Ir1 P1B 93.22(9)
C1 Ir1 C27B 177.85(9)
C1 Ir1 C28B 142.69(10)
C2 Ir1 Cl1 78.87(8)
C2 Ir1 C3 33.36(10)
C2 Ir1 P1A 127.68(7)
C2 Ir1 C27B 140.47(10)
C2 Ir1 C28B 106.66(10)
P1A Ir1 Cl1 84.32(2)
P1A Ir1 C3 159.70(7)
P1A Ir1 C27B 86.41(7)
P1A Ir1 C28B 121.27(7)
P1B Ir1 Cl1 173.09(2)
P1B Ir1 C2 106.25(8)
P1B Ir1 C3 87.40(7)
P1B Ir1 P1A 95.82(3)
P1B Ir1 C27B 86.56(7)
P1B Ir1 C28B 87.87(7)
C27B Ir1 Cl1 86.55(7)
C27B Ir1 C3 113.83(9)
C28B Ir1 Cl1 86.18(7)
C28B Ir1 C3 78.80(9)
C28B Ir1 C27B 35.17(9)
O1 N1 C9 118.6(2)
O2 N1 O1 123.5(3)
O2 N1 C9 117.8(3)
Ir1 C1 H1A 116.0
Ir1 C1 H1B 116.0
H1A C1 H1B 113.0
C2 C1 Ir1 74.91(16)
C2 C1 H1A 116.0
C2 C1 H1B 116.0
Ir1 C2 H2 117.7
C1 C2 Ir1 67.46(16)
C1 C2 H2 117.7
C3 C2 Ir1 83.24(17)
C3 C2 C1 124.4(3)
C3 C2 H2 117.7
Ir1 C3 H3 112.7
C2 C3 Ir1 63.40(15)
C2 C3 H3 112.7
C2 C3 C4 119.9(3)
C4 C3 Ir1 126.61(18)
C4 C3 H3 112.7
C5 C4 C3 121.1(2)
C5 C4 C9 116.3(3)
C9 C4 C3 122.6(3)
C4 C5 H5 119.1
C6 C5 C4 121.9(3)
C6 C5 H5 119.1
C5 C6 H6 119.9
C5 C6 C7 120.2(3)
C7 C6 H6 119.9
C6 C7 H7 120.3
C8 C7 C6 119.3(3)
C8 C7 H7 120.3
C7 C8 H8 120.1
C9 C8 C7 119.8(3)
C9 C8 H8 120.1
C4 C9 N1 121.7(3)
C8 C9 N1 115.9(2)
C8 C9 C4 122.4(3)
O1A P1A Ir1 117.59(8)
O1A P1A O2A 102.53(11)
O1A P1A N1A 95.75(11)
O2A P1A Ir1 106.96(7)
O2A P1A N1A 112.36(12)
N1A P1A Ir1 120.24(9)
C1A O1A P1A 124.00(18)
C20A O2A P1A 119.89(18)
C21A N1A P1A 125.27(18)
C21A N1A C34A 112.4(2)
C34A N1A P1A 122.30(18)
O1A C1A C2A 115.1(3)
C10A C1A O1A 120.9(2)
C10A C1A C2A 123.9(3)
C1A C2A H2A 120.7
C3A C2A C1A 118.7(3)
C3A C2A H2A 120.7
C2A C3A H3A 119.7
C2A C3A C4A 120.5(3)
C4A C3A H3A 119.7
C3A C4A C5A 120.1(3)
C3A C4A C9A 120.4(3)
C9A C4A C5A 119.4(3)
C4A C5A H5A 119.8
C6A C5A C4A 120.4(3)
C6A C5A H5A 119.8
C5A C6A H6A 119.8
C5A C6A C7A 120.5(3)
C7A C6A H6A 119.8
C6A C7A H7A 120.0
C8A C7A C6A 120.0(3)
C8A C7A H7A 120.0
C7A C8A H8A 119.4
C7A C8A C9A 121.3(3)
C9A C8A H8A 119.4
C4A C9A C10A 118.9(3)
C8A C9A C4A 118.4(3)
C8A C9A C10A 122.7(3)
C1A C10A C9A 117.4(3)
C1A C10A C11A 121.6(3)
C9A C10A C11A 121.0(3)
C12A C11A C10A 122.4(2)
C20A C11A C10A 120.7(2)
C20A C11A C12A 116.9(3)
C13A C12A C11A 122.1(3)
C13A C12A C17A 118.4(3)
C17A C12A C11A 119.5(3)
C12A C13A H13A 119.5
C14A C13A C12A 121.0(3)
C14A C13A H13A 119.5
C13A C14A H14A 119.8
C13A C14A C15A 120.5(3)
C15A C14A H14A 119.8
C14A C15A H15A 119.9
C16A C15A C14A 120.2(3)
C16A C15A H15A 119.9
C15A C16A H16A 119.7
C15A C16A C17A 120.7(3)
C17A C16A H16A 119.7
C16A C17A C12A 119.1(3)
C18A C17A C12A 120.2(3)
C18A C17A C16A 120.7(3)
C17A C18A H18A 120.1
C19A C18A C17A 119.9(3)
C19A C18A H18A 120.1
C18A C19A H19A 120.2
C18A C19A C20A 119.5(3)
C20A C19A H19A 120.2
O2A C20A C19A 116.6(2)
C11A C20A O2A 119.7(2)
C11A C20A C19A 123.7(3)
C22A C21A N1A 120.1(3)
C22A C21A C26A 120.9(3)
C26A C21A N1A 119.0(3)
C21A C22A H22A 119.8
C21A C22A C23A 120.4(3)
C23A C22A H22A 119.8
C22A C23A H23A 120.2
C24A C23A C22A 119.7(3)
C24A C23A H23A 120.2
C23A C24A H24A 120.1
C25A C24A C23A 119.9(3)
C25A C24A H24A 120.1
C24A C25A H25A 119.2
C24A C25A C26A 121.6(3)
C26A C25A H25A 119.2
C21A C26A C27A 123.3(3)
C25A C26A C21A 117.5(3)
C25A C26A C27A 119.0(3)
C26A C27A H27A 116.3
C28A C27A C26A 127.3(3)
C28A C27A H27A 116.3
C27A C28A H28A 117.9
C27A C28A C29A 124.1(3)
C29A C28A H28A 117.9
C30A C29A C28A 118.1(3)
C34A C29A C28A 123.7(3)
C34A C29A C30A 117.9(3)
C29A C30A H30A 119.7
C31A C30A C29A 120.6(3)
C31A C30A H30A 119.7
C30A C31A H31A 119.7
C30A C31A C32A 120.5(3)
C32A C31A H31A 119.7
C31A C32A H32A 120.1
C31A C32A C33A 119.8(3)
C33A C32A H32A 120.1
C32A C33A H33A 120.3
C34A C33A C32A 119.5(3)
C34A C33A H33A 120.3
C29A C34A N1A 117.8(3)
C33A C34A N1A 120.7(3)
C33A C34A C29A 121.4(3)
O1B P1B Ir1 114.75(8)
O1B P1B O2B 104.89(10)
O1B P1B N1B 106.33(12)
O2B P1B Ir1 118.96(8)
O2B P1B N1B 97.79(11)
N1B P1B Ir1 112.21(9)
C1B O1B P1B 119.59(16)
C20B O2B P1B 121.95(16)
C21B N1B P1B 116.69(17)
C34B N1B P1B 113.24(19)
C34B N1B C21B 110.2(2)
C2B C1B O1B 117.2(2)
C10B C1B O1B 118.6(2)
C10B C1B C2B 124.1(3)
C1B C2B H2B 120.8
C3B C2B C1B 118.4(3)
C3B C2B H2B 120.8
C2B C3B H3B 119.4
C2B C3B C4B 121.2(3)
C4B C3B H3B 119.4
C3B C4B C5B 121.4(3)
C3B C4B C9B 119.2(3)
C5B C4B C9B 119.4(3)
C4B C5B H5B 119.5
C6B C5B C4B 120.9(3)
C6B C5B H5B 119.5
C5B C6B H6B 120.2
C5B C6B C7B 119.5(3)
C7B C6B H6B 120.2
C6B C7B H7B 119.3
C8B C7B C6B 121.3(3)
C8B C7B H7B 119.3
C7B C8B H8B 119.9
C7B C8B C9B 120.2(3)
C9B C8B H8B 119.9
C4B C9B C10B 119.2(2)
C8B C9B C4B 118.7(3)
C8B C9B C10B 122.1(3)
C1B C10B C9B 117.4(3)
C1B C10B C11B 120.4(3)
C9B C10B C11B 122.2(2)
C12B C11B C10B 120.5(3)
C20B C11B C10B 121.8(2)
C20B C11B C12B 117.5(3)
C13B C12B C11B 122.4(3)
C13B C12B C17B 118.3(3)
C17B C12B C11B 119.0(3)
C12B C13B H13B 119.5
C14B C13B C12B 121.0(3)
C14B C13B H13B 119.5
C13B C14B H14B 119.8
C13B C14B C15B 120.4(3)
C15B C14B H14B 119.8
C14B C15B H15B 120.1
C16B C15B C14B 119.8(3)
C16B C15B H15B 120.1
C15B C16B H16B 119.2
C15B C16B C17B 121.5(3)
C17B C16B H16B 119.2
C16B C17B C12B 119.0(3)
C18B C17B C12B 119.4(3)
C18B C17B C16B 121.5(3)
C17B C18B H18B 119.4
C19B C18B C17B 121.2(3)
C19B C18B H18B 119.4
C18B C19B H19B 120.8
C18B C19B C20B 118.4(3)
C20B C19B H19B 120.8
C11B C20B O2B 120.4(2)
C11B C20B C19B 123.4(3)
C19B C20B O2B 116.2(2)
C22B C21B N1B 118.6(2)
C22B C21B C26B 122.0(3)
C26B C21B N1B 119.4(3)
C21B C22B H22B 120.1
C21B C22B C23B 119.8(3)
C23B C22B H22B 120.1
C22B C23B H23B 120.3
C24B C23B C22B 119.4(3)
C24B C23B H23B 120.3
C23B C24B H24B 119.7
C23B C24B C25B 120.6(3)
C25B C24B H24B 119.7
C24B C25B H25B 119.7
C24B C25B C26B 120.6(3)
C26B C25B H25B 119.7
C21B C26B C25B 117.7(3)
C21B C26B C27B 123.3(2)
C25B C26B C27B 118.9(3)
Ir1 C27B H27B 112.1
C26B C27B Ir1 120.92(18)
C26B C27B H27B 112.1
C28B C27B Ir1 72.14(15)
C28B C27B C26B 122.1(2)
C28B C27B H27B 112.1
Ir1 C28B H28B 112.2
C27B C28B Ir1 72.69(15)
C27B C28B H28B 112.2
C27B C28B C29B 124.6(3)
C29B C28B Ir1 117.08(18)
C29B C28B H28B 112.2
C30B C29B C28B 118.5(3)
C30B C29B C34B 118.4(3)
C34B C29B C28B 123.1(2)
C29B C30B H30B 120.1
C31B C30B C29B 119.8(3)
C31B C30B H30B 120.1
C30B C31B H31B 119.7
C32B C31B C30B 120.6(3)
C32B C31B H31B 119.7
C31B C32B H32B 119.8
C31B C32B C33B 120.5(3)
C33B C32B H32B 119.8
C32B C33B H33B 120.4
C32B C33B C34B 119.1(3)
C34B C33B H33B 120.4
C29B C34B N1B 119.6(2)
C33B C34B N1B 119.0(3)
C33B C34B C29B 121.4(3)
Cl53 C52 H52 107.6
Cl54 C52 Cl53 112.5(5)
Cl54 C52 Cl55 111.3(5)
Cl54 C52 H52 107.6
Cl55 C52 Cl53 109.9(4)
Cl55 C52 H52 107.6
Cl65 C53 Cl67 110.3(6)
Cl65 C53 H53 107.5
Cl66 C53 Cl65 112.7(7)
Cl66 C53 Cl67 111.2(6)
Cl66 C53 H53 107.5
Cl67 C53 H53 107.5
Cl56 C54 Cl57 111.5(5)
Cl56 C54 Cl58 109.9(3)
Cl56 C54 H54 108.1
Cl57 C54 H54 108.1
Cl58 C54 Cl57 111.1(4)
Cl58 C54 H54 108.1
Cl71 C55 H55 108.7
Cl72 C55 Cl71 110.7(4)
Cl72 C55 H55 108.7
Cl73 C55 Cl71 109.0(5)
Cl73 C55 Cl72 111.1(5)
Cl73 C55 H55 108.7
Cl59 C1D H1D 109.6
Cl59 C1D Cl60 104.9(3)
Cl60 C1D H1D 109.6
Cl61 C1D H1D 109.6
Cl61 C1D Cl59 112.0(3)
Cl61 C1D Cl60 111.0(2)
Cl74 C1D H1DA 107.9
Cl75 C1D H1DA 107.9
Cl75 C1D Cl74 110.8(5)
Cl75 C1D Cl76 112.4(5)
Cl76 C1D H1DA 107.9
Cl76 C1D Cl74 109.6(5)
Cl62 C2AA H2AA 109.0
Cl63 C2AA H2AA 109.0
Cl63 C2AA Cl62 109.4(3)
Cl64 C2AA H2AA 109.0
Cl64 C2AA Cl62 110.1(3)
Cl64 C2AA Cl63 110.4(3)
Cl77 C2AA H2AB 108.1
Cl78 C2AA H2AB 108.1
Cl78 C2AA Cl77 111.9(6)
Cl79 C2AA H2AB 108.1
Cl79 C2AA Cl77 113.4(6)
Cl79 C2AA Cl78 107.2(6)
O50 S50 O51 115.4(2)
O50 S50 O52 114.6(2)
O50 S50 C56 103.53(18)
O51 S50 C56 104.10(18)
O52 S50 O51 114.05(16)
O52 S50 C56 103.06(18)
F50 C56 S50 110.9(3)
F50 C56 F51 108.2(3)
F50 C56 F52 107.6(3)
F51 C56 S50 110.9(3)
F52 C56 S50 111.5(3)
F52 C56 F51 107.6(3)
Cl50 C51 Cl52 111.3(4)
Cl50 C51 H51 108.1
Cl51 C51 Cl50 110.5(5)
Cl51 C51 Cl52 110.6(5)
Cl51 C51 H51 108.1
Cl52 C51 H51 108.1
Cl68 C50 Cl69 95.4(10)
Cl68 C50 Cl70 105.1(10)
Cl68 C50 H50 114.0
Cl69 C50 H50 114.0
Cl70 C50 Cl69 112.5(12)
Cl70 C50 H50 114.0

loop_
_geom_bond_atom_site_label_1
_geom_bond_atom_site_label_2
_geom_bond_distance
Ir1 Cl1 2.4168(7)
Ir1 C1 2.161(3)
Ir1 C2 2.259(3)
Ir1 C3 2.508(3)
Ir1 P1A 2.3113(7)
Ir1 P1B 2.2383(7)
Ir1 C27B 2.325(3)
Ir1 C28B 2.318(3)
O1 N1 1.233(3)
O2 N1 1.223(3)
N1 C9 1.470(4)
C1 H1A 0.9900
C1 H1B 0.9900
C1 C2 1.428(4)
C2 H2 1.0000
C2 C3 1.389(4)
C3 H3 1.0000
C3 C4 1.487(4)
C4 C5 1.397(4)
C4 C9 1.403(4)
C5 H5 0.9500
C5 C6 1.384(4)
C6 H6 0.9500
C6 C7 1.388(4)
C7 H7 0.9500
C7 C8 1.387(5)
C8 H8 0.9500
C8 C9 1.381(4)
P1A O1A 1.5962(19)
P1A O2A 1.606(2)
P1A N1A 1.660(2)
O1A C1A 1.401(3)
O2A C20A 1.402(3)
N1A C21A 1.443(3)
N1A C34A 1.463(3)
C1A C2A 1.409(4)
C1A C10A 1.369(4)
C2A H2A 0.9500
C2A C3A 1.371(4)
C3A H3A 0.9500
C3A C4A 1.407(5)
C4A C5A 1.422(4)
C4A C9A 1.421(4)
C5A H5A 0.9500
C5A C6A 1.365(5)
C6A H6A 0.9500
C6A C7A 1.412(5)
C7A H7A 0.9500
C7A C8A 1.375(4)
C8A H8A 0.9500
C8A C9A 1.408(5)
C9A C10A 1.444(4)
C10A C11A 1.485(4)
C11A C12A 1.431(4)
C11A C20A 1.374(4)
C12A C13A 1.414(4)
C12A C17A 1.426(4)
C13A H13A 0.9500
C13A C14A 1.368(4)
C14A H14A 0.9500
C14A C15A 1.406(5)
C15A H15A 0.9500
C15A C16A 1.368(5)
C16A H16A 0.9500
C16A C17A 1.418(4)
C17A C18A 1.414(4)
C18A H18A 0.9500
C18A C19A 1.360(4)
C19A H19A 0.9500
C19A C20A 1.409(4)
C21A C22A 1.377(4)
C21A C26A 1.406(4)
C22A H22A 0.9500
C22A C23A 1.395(4)
C23A H23A 0.9500
C23A C24A 1.383(5)
C24A H24A 0.9500
C24A C25A 1.381(5)
C25A H25A 0.9500
C25A C26A 1.401(4)
C26A C27A 1.463(5)
C27A H27A 0.9500
C27A C28A 1.339(5)
C28A H28A 0.9500
C28A C29A 1.457(5)
C29A C30A 1.409(4)
C29A C34A 1.397(4)
C30A H30A 0.9500
C30A C31A 1.372(5)
C31A H31A 0.9500
C31A C32A 1.386(5)
C32A H32A 0.9500
C32A C33A 1.394(4)
C33A H33A 0.9500
C33A C34A 1.377(4)
P1B O1B 1.581(2)
P1B O2B 1.6113(19)
P1B N1B 1.674(2)
O1B C1B 1.417(3)
O2B C20B 1.409(3)
N1B C21B 1.455(3)
N1B C34B 1.455(3)
C1B C2B 1.397(4)
C1B C10B 1.369(4)
C2B H2B 0.9500
C2B C3B 1.362(4)
C3B H3B 0.9500
C3B C4B 1.418(4)
C4B C5B 1.419(4)
C4B C9B 1.423(4)
C5B H5B 0.9500
C5B C6B 1.367(4)
C6B H6B 0.9500
C6B C7B 1.414(5)
C7B H7B 0.9500
C7B C8B 1.372(4)
C8B H8B 0.9500
C8B C9B 1.419(4)
C9B C10B 1.434(4)
C10B C11B 1.481(4)
C11B C12B 1.440(4)
C11B C20B 1.376(4)
C12B C13B 1.418(4)
C12B C17B 1.426(4)
C13B H13B 0.9500
C13B C14B 1.374(4)
C14B H14B 0.9500
C14B C15B 1.412(5)
C15B H15B 0.9500
C15B C16B 1.362(5)
C16B H16B 0.9500
C16B C17B 1.413(4)
C17B C18B 1.412(4)
C18B H18B 0.9500
C18B C19B 1.369(4)
C19B H19B 0.9500
C19B C20B 1.406(4)
C21B C22B 1.376(4)
C21B C26B 1.400(4)
C22B H22B 0.9500
C22B C23B 1.396(4)
C23B H23B 0.9500
C23B C24B 1.389(5)
C24B H24B 0.9500
C24B C25B 1.392(4)
C25B H25B 0.9500
C25B C26B 1.403(4)
C26B C27B 1.464(4)
C27B H27B 1.0000
C27B C28B 1.403(4)
C28B H28B 1.0000
C28B C29B 1.476(4)
C29B C30B 1.399(4)
C29B C34B 1.399(4)
C30B H30B 0.9500
C30B C31B 1.389(4)
C31B H31B 0.9500
C31B C32B 1.378(5)
C32B H32B 0.9500
C32B C33B 1.383(4)
C33B H33B 0.9500
C33B C34B 1.385(4)
Cl53 C52 1.749(8)
Cl54 C52 1.720(8)
Cl55 C52 1.738(8)
C52 H52 1.0000
Cl65 C53 1.744(11)
Cl66 C53 1.731(11)
Cl67 C53 1.761(10)
C53 H53 1.0000
Cl56 C54 1.735(6)
Cl57 C54 1.763(8)
Cl58 C54 1.762(7)
C54 H54 1.0000
Cl71 C55 1.773(8)
Cl72 C55 1.741(7)
Cl73 C55 1.738(9)
C55 H55 1.0000
C1D H1D 1.0000
C1D H1DA 1.0000
C1D Cl59 1.783(5)
C1D Cl60 1.827(5)
C1D Cl61 1.736(5)
C1D Cl74 1.754(6)
C1D Cl75 1.739(8)
C1D Cl76 1.743(9)
C2AA H2AA 1.0000
C2AA H2AB 1.0000
C2AA Cl62 1.774(5)
C2AA Cl63 1.769(6)
C2AA Cl64 1.753(6)
C2AA Cl77 1.759(9)
C2AA Cl78 1.733(9)
C2AA Cl79 1.731(9)
S50 O50 1.426(3)
S50 O51 1.441(3)
S50 O52 1.432(3)
S50 C56 1.813(4)
F50 C56 1.321(4)
F51 C56 1.329(5)
F52 C56 1.322(5)
Cl50 C51 1.761(8)
Cl51 C51 1.736(8)
Cl52 C51 1.779(8)
C51 H51 1.0000
Cl68 C50 1.749(14)
Cl69 C50 1.814(14)
Cl70 C50 1.782(14)
C50 H50 1.0000

loop_
_geom_torsion_atom_site_label_1
_geom_torsion_atom_site_label_2
_geom_torsion_atom_site_label_3
_geom_torsion_atom_site_label_4
_geom_torsion
Ir1 C1 C2 C3 -64.0(3)
Ir1 C2 C3 C4 118.8(2)
Ir1 C3 C4 C5 41.0(4)
Ir1 C3 C4 C9 -137.4(3)
Ir1 P1A O1A C1A 82.5(2)
Ir1 P1A O2A C20A -176.99(17)
Ir1 P1A N1A C21A -39.0(3)
Ir1 P1A N1A C34A 139.6(2)
Ir1 P1B O1B C1B 174.73(16)
Ir1 P1B O2B C20B 96.5(2)
Ir1 P1B N1B C21B -66.0(2)
Ir1 P1B N1B C34B 63.48(19)
Ir1 C27B C28B C29B 111.4(3)
Ir1 C28B C29B C30B -132.6(2)
Ir1 C28B C29B C34B 46.8(4)
O1 N1 C9 C4 -29.9(4)
O1 N1 C9 C8 148.9(3)
O2 N1 C9 C4 151.8(3)
O2 N1 C9 C8 -29.5(4)
C1 C2 C3 Ir1 56.7(2)
C1 C2 C3 C4 175.5(3)
C2 C3 C4 C5 -36.5(4)
C2 C3 C4 C9 145.1(3)
C3 C4 C5 C6 -177.6(3)
C3 C4 C9 N1 -5.3(5)
C3 C4 C9 C8 176.0(3)
C4 C5 C6 C7 1.3(5)
C5 C4 C9 N1 176.3(3)
C5 C4 C9 C8 -2.4(5)
C5 C6 C7 C8 -1.9(5)
C6 C7 C8 C9 0.4(5)
C7 C8 C9 N1 -176.9(3)
C7 C8 C9 C4 1.9(5)
C9 C4 C5 C6 0.8(5)
P1A O1A C1A C2A -117.8(2)
P1A O1A C1A C10A 66.4(3)
P1A O2A C20A C11A 71.7(3)
P1A O2A C20A C19A -108.5(3)
P1A N1A C21A C22A -67.2(3)
P1A N1A C21A C26A 114.9(3)
P1A N1A C34A C29A -103.9(3)
P1A N1A C34A C33A 77.5(3)
O1A P1A O2A C20A -52.7(2)
O1A P1A N1A C21A -165.7(2)
O1A P1A N1A C34A 12.9(2)
O1A C1A C2A C3A -178.9(2)
O1A C1A C10A C9A -178.5(2)
O1A C1A C10A C11A -0.4(4)
O2A P1A O1A C1A -34.5(2)
O2A P1A N1A C21A 88.2(3)
O2A P1A N1A C34A -93.2(2)
N1A P1A O1A C1A -148.9(2)
N1A P1A O2A C20A 49.0(2)
N1A C21A C22A C23A -178.6(2)
N1A C21A C26A C25A -179.4(2)
N1A C21A C26A C27A -3.6(4)
C1A C2A C3A C4A -0.4(4)
C1A C10A C11A C12A 127.7(3)
C1A C10A C11A C20A -49.9(4)
C2A C1A C10A C9A 6.1(4)
C2A C1A C10A C11A -175.8(3)
C2A C3A C4A C5A -176.3(3)
C2A C3A C4A C9A 0.8(4)
C3A C4A C5A C6A 176.1(3)
C3A C4A C9A C8A -174.5(3)
C3A C4A C9A C10A 2.2(4)
C4A C5A C6A C7A -0.6(5)
C4A C9A C10A C1A -5.5(4)
C4A C9A C10A C11A 176.4(3)
C5A C4A C9A C8A 2.7(4)
C5A C4A C9A C10A 179.3(3)
C5A C6A C7A C8A 0.6(5)
C6A C7A C8A C9A 1.1(5)
C7A C8A C9A C4A -2.7(5)
C7A C8A C9A C10A -179.2(3)
C8A C9A C10A C1A 171.1(3)
C8A C9A C10A C11A -7.0(4)
C9A C4A C5A C6A -1.1(5)
C9A C10A C11A C12A -54.3(4)
C9A C10A C11A C20A 128.1(3)
C10A C1A C2A C3A -3.2(4)
C10A C11A C12A C13A -5.2(5)
C10A C11A C12A C17A 176.6(3)
C10A C11A C20A O2A 4.7(4)
C10A C11A C20A C19A -175.0(3)
C11A C12A C13A C14A -179.4(3)
C11A C12A C17A C16A 180.0(3)
C11A C12A C17A C18A 0.6(5)
C12A C11A C20A O2A -173.0(3)
C12A C11A C20A C19A 7.3(5)
C12A C13A C14A C15A -0.6(6)
C12A C17A C18A C19A 3.4(5)
C13A C12A C17A C16A 1.7(5)
C13A C12A C17A C18A -177.6(3)
C13A C14A C15A C16A 2.0(6)
C14A C15A C16A C17A -1.4(5)
C15A C16A C17A C12A -0.5(5)
C15A C16A C17A C18A 178.9(3)
C16A C17A C18A C19A -176.0(3)
C17A C12A C13A C14A -1.2(5)
C17A C18A C19A C20A -2.1(4)
C18A C19A C20A O2A 176.8(3)
C18A C19A C20A C11A -3.4(5)
C20A C11A C12A C13A 172.5(3)
C20A C11A C12A C17A -5.7(4)
C21A N1A C34A C29A 74.8(3)
C21A N1A C34A C33A -103.8(3)
C21A C22A C23A C24A -0.7(4)
C21A C26A C27A C28A 34.4(5)
C22A C21A C26A C25A 2.7(4)
C22A C21A C26A C27A 178.5(3)
C22A C23A C24A C25A 0.2(4)
C23A C24A C25A C26A 1.8(5)
C24A C25A C26A C21A -3.2(4)
C24A C25A C26A C27A -179.2(3)
C25A C26A C27A C28A -149.9(3)
C26A C21A C22A C23A -0.8(4)
C26A C27A C28A C29A 7.3(5)
C27A C28A C29A C30A 137.7(3)
C27A C28A C29A C34A -35.9(5)
C28A C29A C30A C31A -170.9(3)
C28A C29A C34A N1A -10.7(4)
C28A C29A C34A C33A 167.9(3)
C29A C30A C31A C32A 0.8(5)
C30A C29A C34A N1A 175.7(3)
C30A C29A C34A C33A -5.7(4)
C30A C31A C32A C33A -2.1(5)
C31A C32A C33A C34A -0.6(5)
C32A C33A C34A N1A -176.9(3)
C32A C33A C34A C29A 4.5(4)
C34A N1A C21A C22A 114.1(3)
C34A N1A C21A C26A -63.8(3)
C34A C29A C30A C31A 3.0(5)
P1B O1B C1B C2B -112.9(2)
P1B O1B C1B C10B 70.2(3)
P1B O2B C20B C11B 63.2(3)
P1B O2B C20B C19B -119.9(2)
P1B N1B C21B C22B -124.1(2)
P1B N1B C21B C26B 58.4(3)
P1B N1B C34B C29B -67.3(3)
P1B N1B C34B C33B 113.6(3)
O1B P1B O2B C20B -33.5(2)
O1B P1B N1B C21B 60.2(2)
O1B P1B N1B C34B -170.31(17)
O1B C1B C2B C3B 179.7(2)
O1B C1B C10B C9B -175.1(2)
O1B C1B C10B C11B 7.8(4)
O2B P1B O1B C1B -52.9(2)
O2B P1B N1B C21B 168.3(2)
O2B P1B N1B C34B -62.2(2)
N1B P1B O1B C1B 50.1(2)
N1B P1B O2B C20B -142.7(2)
N1B C21B C22B C23B -179.1(2)
N1B C21B C26B C25B 179.3(2)
N1B C21B C26B C27B 3.6(4)
C1B C2B C3B C4B -2.9(4)
C1B C10B C11B C12B 119.3(3)
C1B C10B C11B C20B -55.4(4)
C2B C1B C10B C9B 8.2(4)
C2B C1B C10B C11B -168.9(3)
C2B C3B C4B C5B -176.1(3)
C2B C3B C4B C9B 4.1(4)
C3B C4B C5B C6B 178.5(3)
C3B C4B C9B C8B -177.7(3)
C3B C4B C9B C10B 0.7(4)
C4B C5B C6B C7B -0.1(5)
C4B C9B C10B C1B -6.5(4)
C4B C9B C10B C11B 170.5(2)
C5B C4B C9B C8B 2.5(4)
C5B C4B C9B C10B -179.1(3)
C5B C6B C7B C8B 1.0(5)
C6B C7B C8B C9B -0.1(4)
C7B C8B C9B C4B -1.6(4)
C7B C8B C9B C10B -180.0(3)
C8B C9B C10B C1B 171.8(3)
C8B C9B C10B C11B -11.2(4)
C9B C4B C5B C6B -1.7(4)
C9B C10B C11B C12B -57.6(3)
C9B C10B C11B C20B 127.7(3)
C10B C1B C2B C3B -3.5(4)
C10B C11B C12B C13B -6.6(4)
C10B C11B C12B C17B 179.1(2)
C10B C11B C20B O2B 3.3(4)
C10B C11B C20B C19B -173.3(3)
C11B C12B C13B C14B -173.0(3)
C11B C12B C17B C16B 174.5(2)
C11B C12B C17B C18B -3.2(4)
C12B C11B C20B O2B -171.6(2)
C12B C11B C20B C19B 11.8(4)
C12B C13B C14B C15B -1.2(4)
C12B C17B C18B C19B 7.2(4)
C13B C12B C17B C16B -0.1(4)
C13B C12B C17B C18B -177.7(2)
C13B C14B C15B C16B -0.1(4)
C14B C15B C16B C17B 1.4(5)
C15B C16B C17B C12B -1.3(4)
C15B C16B C17B C18B 176.3(3)
C16B C17B C18B C19B -170.4(3)
C17B C12B C13B C14B 1.3(4)
C17B C18B C19B C20B -1.9(4)
C18B C19B C20B O2B 175.2(2)
C18B C19B C20B C11B -8.0(4)
C20B C11B C12B C13B 168.4(3)
C20B C11B C12B C17B -5.9(4)
C21B N1B C34B C29B 65.5(3)
C21B N1B C34B C33B -113.6(3)
C21B C22B C23B C24B 0.6(4)
C21B C26B C27B Ir1 -46.0(3)
C21B C26B C27B C28B 41.3(4)
C22B C21B C26B C25B 1.9(4)
C22B C21B C26B C27B -173.9(2)
C22B C23B C24B C25B 0.1(4)
C23B C24B C25B C26B 0.1(4)
C24B C25B C26B C21B -1.1(4)
C24B C25B C26B C27B 174.8(3)
C25B C26B C27B Ir1 138.3(2)
C25B C26B C27B C28B -134.4(3)
C26B C21B C22B C23B -1.6(4)
C26B C27B C28B Ir1 -115.8(2)
C26B C27B C28B C29B -4.4(4)
C27B C28B C29B C30B 140.5(3)
C27B C28B C29B C34B -40.2(4)
C28B C29B C30B C31B 178.0(3)
C28B C29B C34B N1B 5.1(4)
C28B C29B C34B C33B -175.8(3)
C29B C30B C31B C32B -1.5(5)
C30B C29B C34B N1B -175.5(2)
C30B C29B C34B C33B 3.5(4)
C30B C31B C32B C33B 2.4(5)
C31B C32B C33B C34B -0.3(5)
C32B C33B C34B N1B 176.4(3)
C32B C33B C34B C29B -2.7(5)
C34B N1B C21B C22B 105.0(3)
C34B N1B C21B C26B -72.5(3)
C34B C29B C30B C31B -1.4(4)
O50 S50 C56 F50 -61.9(3)
O50 S50 C56 F51 177.8(3)
O50 S50 C56 F52 57.9(3)
O51 S50 C56 F50 59.1(3)
O51 S50 C56 F51 -61.1(3)
O51 S50 C56 F52 179.0(3)
O52 S50 C56 F50 178.4(3)
O52 S50 C56 F51 58.2(3)
O52 S50 C56 F52 -61.7(3)
